data_4020518
loop_
_publ_author_name
'Takuya Koizumi'
'Kenji Harada'
'Haruyasu Asahara'
'Eiko Mochizuki'
'Ken Kokubo'
'Takumi Oshima'

_publ_section_title
;
 Acid-Catalyzed Transannular Cyclization of
 3aH-Cyclopentene[8]annulene-1,4-(5H,9aH)-diones
 and Some Proposed Mechanisms
;
_journal_name_full 'Journal of Organic Chemistry'
_journal_page_first 8364
_journal_page_last 8371
_journal_paper_doi 10.1021/jo050992x
_journal_volume 70
_journal_year 2005
_chemical_formula_moiety 'C35 H28 O2 '
_chemical_formula_sum 'C35 H28 O2'
_chemical_formula_weight 480.60
_space_group_IT_number 14
_symmetry_cell_setting monoclinic
_symmetry_space_group_name_Hall '-P 2ybc'
_symmetry_space_group_name_H-M 'P 1 21/c 1'
_cell_angle_alpha 90
_cell_angle_beta 91.6973(8)
_cell_angle_gamma 90
_cell_formula_units_Z 4
_cell_length_a 11.4670(5)
_cell_length_b 14.7091(7)
_cell_length_c 15.4076(7)
_cell_measurement_temperature 223.2
_cell_volume 2597.7(2)
_exptl_crystal_density_diffrn 1.229
_cod_original_sg_symbol_H-M 'P 21/c'
_cod_original_formula_sum 'C35 H28 O2 '
_cod_database_code 4020518

loop_
_symmetry_equiv_pos_as_xyz
x,y,z
-x,1/2+y,1/2-z
-x,-y,-z
x,1/2-y,1/2+z

loop_
_atom_site_label
_atom_site_type_symbol
_atom_site_fract_x
_atom_site_fract_y
_atom_site_fract_z
_atom_site_U_iso_or_equiv
_atom_site_adp_type
_atom_site_occupancy
_atom_site_calc_flag
_atom_site_refinement_flags
_atom_site_disorder_assembly
_atom_site_disorder_group
O(1) O 0.55754(9) 0.38575(8) 0.77947(8) 0.0500(3) Uani 1.00 d . . .
O(2) O 0.9936(1) 0.58574(10) 0.6046(1) 0.0740(5) Uani 1.00 d . . .
C(1) C 0.7152(1) 0.4911(1) 0.79179(10) 0.0364(4) Uani 1.00 d . . .
C(2) C 0.5007(1) 0.5272(1) 0.8355(1) 0.0403(4) Uani 1.00 d . . .
C(3) C 0.7412(1) 0.4770(1) 0.69190(10) 0.0360(4) Uani 1.00 d . . .
C(4) C 0.7861(1) 0.4238(1) 0.8490(1) 0.0409(4) Uani 1.00 d . . .
C(5) C 0.7387(1) 0.5895(1) 0.8172(1) 0.0399(4) Uani 1.00 d . . .
C(6) C 0.8716(1) 0.4711(1) 0.6692(1) 0.0420(4) Uani 1.00 d . . .
C(7) C 0.6969(1) 0.5557(1) 0.6362(1) 0.0419(4) Uani 1.00 d . . .
C(8) C 0.5862(1) 0.4625(1) 0.8014(1) 0.0389(4) Uani 1.00 d . . .
C(9) C 0.5290(1) 0.6154(1) 0.8500(1) 0.0448(4) Uani 1.00 d . . .
C(10) C 0.6487(1) 0.6492(1) 0.8380(1) 0.0450(5) Uani 1.00 d . . .
C(11) C 0.5717(1) 0.5761(1) 0.6218(1) 0.0455(5) Uani 1.00 d . . .
C(12) C 0.8132(1) 0.3372(1) 0.8198(1) 0.0474(5) Uani 1.00 d . . .
C(13) C 0.8964(1) 0.5599(1) 0.6233(1) 0.0521(5) Uani 1.00 d . . .
C(14) C 0.7844(2) 0.6021(1) 0.6016(1) 0.0536(5) Uani 1.00 d . . .
C(15) C 0.4922(2) 0.5069(1) 0.6064(1) 0.0514(5) Uani 1.00 d . . .
C(16) C 0.8528(2) 0.6230(1) 0.8164(1) 0.0532(5) Uani 1.00 d . . .
C(17) C 0.8957(2) 0.3941(2) 0.6056(1) 0.0568(6) Uani 1.00 d . . .
C(18) C 0.3804(1) 0.4902(1) 0.8444(1) 0.0490(5) Uani 1.00 d . . .
C(19) C 0.8779(1) 0.2768(1) 0.8713(1) 0.0576(6) Uani 1.00 d . . .
C(20) C 0.5333(2) 0.6662(2) 0.6197(1) 0.0608(6) Uani 1.00 d . . .
C(21) C 0.9129(2) 0.3010(2) 0.9538(2) 0.0674(7) Uani 1.00 d . . .
C(22) C 0.8206(2) 0.4468(2) 0.9333(1) 0.0589(6) Uani 1.00 d . . .
C(23) C 0.4410(2) 0.6836(2) 0.8814(2) 0.0688(7) Uani 1.00 d . . .
C(24) C 0.3588(2) 0.4195(1) 0.9002(2) 0.0659(7) Uani 1.00 d . . .
C(25) C 0.2892(1) 0.5260(2) 0.7931(1) 0.0658(6) Uani 1.00 d . . .
C(26) C 0.8770(2) 0.7140(1) 0.8295(2) 0.0683(7) Uani 1.00 d . . .
C(27) C 0.4166(2) 0.6852(2) 0.6012(1) 0.0751(8) Uani 1.00 d . . .
C(28) C 0.3757(2) 0.5273(2) 0.5864(1) 0.0658(6) Uani 1.00 d . . .
C(29) C 0.6755(2) 0.7418(1) 0.8497(2) 0.0661(6) Uani 1.00 d . . .
C(30) C 0.3387(2) 0.6160(2) 0.5843(1) 0.0771(8) Uani 1.00 d . . .
C(31) C 0.8837(2) 0.3850(2) 0.9849(1) 0.0739(7) Uani 1.00 d . . .
C(32) C 0.7880(2) 0.7738(2) 0.8446(2) 0.0752(7) Uani 1.00 d . . .
C(33) C 0.2425(3) 0.3847(2) 0.9035(2) 0.094(1) Uani 1.00 d . . .
C(34) C 0.1779(2) 0.4919(2) 0.7956(2) 0.0901(9) Uani 1.00 d . . .
C(35) C 0.1555(2) 0.4223(2) 0.8499(2) 0.0953(10) Uani 1.00 d . . .
H(1) H 0.786(2) 0.318(1) 0.759(1) 0.065(6) Uiso 1.00 calc . . .
H(2) H 0.516(1) 0.443(1) 0.606(1) 0.052(5) Uiso 1.00 calc . . .
H(3) H 0.919(2) 0.582(1) 0.806(1) 0.061(5) Uiso 1.00 calc . . .
H(4) H 0.900(2) 0.213(2) 0.849(1) 0.088(7) Uiso 1.00 calc . . .
H(5) H 0.592(2) 0.714(2) 0.630(1) 0.070(6) Uiso 1.00 calc . . .
H(6) H 0.959(2) 0.256(2) 0.991(2) 0.093(7) Uiso 1.00 calc . . .
H(7) H 0.801(2) 0.506(1) 0.954(1) 0.067(6) Uiso 1.00 calc . . .
H(8) H 0.419(1) 0.395(1) 0.934(1) 0.038(5) Uiso 1.00 calc . . .
H(9) H 0.306(2) 0.584(2) 0.745(2) 0.115(9) Uiso 1.00 calc . . .
H(10) H 0.958(2) 0.736(1) 0.826(1) 0.075(6) Uiso 1.00 calc . . .
H(11) H 0.392(2) 0.744(2) 0.601(2) 0.105(9) Uiso 1.00 calc . . .
H(12) H 0.322(2) 0.475(1) 0.574(1) 0.070(6) Uiso 1.00 calc . . .
H(13) H 0.616(2) 0.783(2) 0.860(1) 0.081(7) Uiso 1.00 calc . . .
H(14) H 0.255(2) 0.628(2) 0.569(2) 0.093(7) Uiso 1.00 calc . . .
H(15) H 0.910(2) 0.407(1) 1.042(2) 0.079(7) Uiso 1.00 calc . . .
H(16) H 0.804(2) 0.842(2) 0.855(1) 0.092(7) Uiso 1.00 calc . . .
H(17) H 0.238(2) 0.339(2) 0.939(2) 0.099(9) Uiso 1.00 calc . . .
H(18) H 0.103(3) 0.519(2) 0.748(2) 0.137(10) Uiso 1.00 calc . . .
H(19) H 0.069(3) 0.397(2) 0.848(2) 0.129(9) Uiso 1.00 calc . . .
H(20) H 0.878(2) 0.335(1) 0.632(1) 0.072(6) Uiso 1.00 calc . . .
H(21) H 0.842(2) 0.402(1) 0.550(1) 0.068(6) Uiso 1.00 calc . . .
H(22) H 0.979(2) 0.396(1) 0.585(1) 0.076(6) Uiso 1.00 calc . . .
H(23) H 0.473(3) 0.722(3) 0.932(3) 0.10(1) Uiso 1.00 calc . . .
H(24) H 0.412(5) 0.735(4) 0.827(5) 0.27(2) Uiso 1.00 calc . . .
H(25) H 0.376(3) 0.652(2) 0.901(2) 0.084(9) Uiso 1.00 calc . . .
H(27) H 0.775(2) 0.653(1) 0.567(1) 0.063(6) Uiso 1.00 calc . . .
H(28) H 0.924(1) 0.465(1) 0.719(1) 0.046(4) Uiso 1.00 calc . . .
H(29) H 0.702(1) 0.419(1) 0.6745(10) 0.036(4) Uiso 1.00 calc . . .

loop_
_atom_site_aniso_label
_atom_site_aniso_U_11
_atom_site_aniso_U_22
_atom_site_aniso_U_33
_atom_site_aniso_U_12
_atom_site_aniso_U_13
_atom_site_aniso_U_23
O(1) 0.0340(5) 0.0378(7) 0.0784(8) -0.0049(5) 0.0050(5) -0.0058(6)
O(2) 0.0562(8) 0.075(1) 0.092(1) -0.0271(7) 0.0183(7) 0.0011(8)
C(1) 0.0275(7) 0.0354(8) 0.0463(8) -0.0006(6) 0.0002(6) -0.0022(7)
C(2) 0.0308(7) 0.0466(10) 0.0435(9) 0.0030(7) 0.0021(6) -0.0010(8)
C(3) 0.0293(7) 0.0319(8) 0.0466(9) -0.0012(6) -0.0003(6) -0.0031(7)
C(4) 0.0274(7) 0.0467(10) 0.0488(9) 0.0009(7) 0.0031(6) 0.0043(8)
C(5) 0.0350(7) 0.0384(9) 0.0460(9) -0.0037(7) -0.0023(6) -0.0046(7)
C(6) 0.0300(7) 0.0465(10) 0.0496(9) 0.0002(7) 0.0017(7) -0.0019(8)
C(7) 0.0450(8) 0.0356(9) 0.0449(9) 0.0026(7) -0.0044(7) -0.0040(7)
C(8) 0.0299(7) 0.0388(9) 0.0479(9) -0.0011(7) -0.0005(6) 0.0015(7)
C(9) 0.0382(8) 0.0462(10) 0.0500(9) 0.0076(7) 0.0008(7) -0.0048(8)
C(10) 0.0433(8) 0.0378(9) 0.0537(10) -0.0010(7) -0.0015(7) -0.0055(8)
C(11) 0.0486(9) 0.049(1) 0.0381(8) 0.0126(8) -0.0042(7) -0.0017(8)
C(12) 0.0376(8) 0.0408(10) 0.064(1) -0.0014(7) 0.0002(8) 0.0084(9)
C(13) 0.0483(9) 0.049(1) 0.059(1) -0.0114(8) 0.0069(8) -0.0035(9)
C(14) 0.061(1) 0.041(1) 0.059(1) -0.0046(9) 0.0007(9) 0.0076(9)
C(15) 0.0450(9) 0.060(1) 0.0483(10) 0.0112(9) -0.0058(7) -0.0101(9)
C(16) 0.0398(9) 0.055(1) 0.065(1) -0.0097(8) 0.0021(8) -0.0157(9)
C(17) 0.047(1) 0.056(1) 0.069(1) 0.0071(9) 0.0132(9) -0.008(1)
C(18) 0.0360(8) 0.058(1) 0.0537(10) -0.0042(8) 0.0122(7) -0.0130(9)
C(19) 0.0410(9) 0.052(1) 0.080(1) 0.0018(8) 0.0050(9) 0.021(1)
C(20) 0.072(1) 0.054(1) 0.056(1) 0.022(1) 0.0009(9) 0.0041(10)
C(21) 0.048(1) 0.076(2) 0.078(1) 0.009(1) 0.0055(10) 0.034(1)
C(22) 0.054(1) 0.071(1) 0.051(1) 0.012(1) 0.0006(8) 0.000(1)
C(23) 0.049(1) 0.063(1) 0.095(2) 0.012(1) 0.010(1) -0.026(1)
C(24) 0.061(1) 0.058(1) 0.080(1) -0.007(1) 0.027(1) -0.008(1)
C(25) 0.0317(8) 0.101(2) 0.065(1) 0.0041(10) 0.0035(8) -0.020(1)
C(26) 0.056(1) 0.061(1) 0.088(1) -0.025(1) 0.006(1) -0.022(1)
C(27) 0.082(2) 0.081(2) 0.063(1) 0.046(1) 0.003(1) 0.007(1)
C(28) 0.0450(10) 0.098(2) 0.054(1) 0.012(1) -0.0078(8) -0.020(1)
C(29) 0.062(1) 0.042(1) 0.094(2) 0.0004(10) 0.004(1) -0.015(1)
C(30) 0.059(1) 0.113(2) 0.059(1) 0.041(1) -0.0095(10) -0.009(1)
C(31) 0.069(1) 0.102(2) 0.050(1) 0.008(1) -0.0045(10) 0.015(1)
C(32) 0.073(1) 0.046(1) 0.107(2) -0.018(1) 0.008(1) -0.020(1)
C(33) 0.108(2) 0.066(2) 0.112(2) -0.021(2) 0.066(2) -0.023(2)
C(34) 0.043(1) 0.126(2) 0.102(2) -0.014(1) 0.015(1) -0.032(2)
C(35) 0.050(1) 0.109(2) 0.128(2) -0.022(1) 0.024(1) -0.041(2)
